data_4035272
loop_
_publ_author_name
'Takeda, Takuya'
'Harada, Shinji'
'Okabe, Akito'
'Nishida, Atsushi'

_publ_section_title
;
 Cyclohepta[ b]indole Synthesis through [5 + 2] Cycloaddition:
 Bifunctional Indium(III)-Catalyzed Stereoselective Construction of
 7-Membered Ring Fused Indoles.
;
_journal_issue 19
_journal_name_full 'The Journal of organic chemistry'
_journal_page_first 11541
_journal_page_last 11551
_journal_paper_doi 10.1021/acs.joc.8b01407
_journal_volume 83
_journal_year 2018
_chemical_formula_moiety 'C29 H27 N O3'
_chemical_formula_sum 'C29 H27 N O3'
_chemical_formula_weight 437.54
_space_group_crystal_system orthorhombic
_space_group_IT_number 60
_space_group_name_Hall '-P 2n 2ab'
_space_group_name_H-M_alt 'P b c n'
_atom_sites_solution_hydrogens geom
_atom_sites_solution_primary direct
_atom_sites_solution_secondary difmap
_cell_angle_alpha 90.0000
_cell_angle_beta 90.0000
_cell_angle_gamma 90.0000
_cell_formula_units_Z 8
_cell_length_a 20.4350(4)
_cell_length_b 9.87597(18)
_cell_length_c 22.7727(4)
_cell_measurement_reflns_used 22879
_cell_measurement_temperature 93
_cell_measurement_theta_max 68.13
_cell_measurement_theta_min 3.88
_cell_volume 4595.88(15)
_computing_cell_refinement 'RAPID AUTO'
_computing_data_collection 'RAPID AUTO (Rigaku, ????)'
_computing_data_reduction 'RAPID AUTO'
_computing_molecular_graphics 'CrystalStructure 4.2.2'
_computing_publication_material 'CrystalStructure 4.2.2 (Rigaku, 2016)'
_computing_structure_refinement 'SHELXL97 (Sheldrick, 2008)'
_computing_structure_solution 'Superflip (Palatinus, et al., 2007)'
_diffrn_ambient_temperature 93
_diffrn_detector_area_resol_mean 10.000
_diffrn_measured_fraction_theta_full 0.996
_diffrn_measured_fraction_theta_max 0.996
_diffrn_measurement_device_type 'Rigaku R-AXIS RAPID'
_diffrn_measurement_method \w
_diffrn_radiation_type 'Cu K\a'
_diffrn_radiation_wavelength 1.54187
_diffrn_reflns_av_R_equivalents 0.1385
_diffrn_reflns_Laue_measured_fraction_full 0.000
_diffrn_reflns_Laue_measured_fraction_max 0.000
_diffrn_reflns_limit_h_max 23
_diffrn_reflns_limit_h_min -23
_diffrn_reflns_limit_k_max 11
_diffrn_reflns_limit_k_min -11
_diffrn_reflns_limit_l_max 27
_diffrn_reflns_limit_l_min -27
_diffrn_reflns_number 46168
_diffrn_reflns_point_group_measured_fraction_full 0.000
_diffrn_reflns_point_group_measured_fraction_max 0.000
_diffrn_reflns_theta_full 68.200
_diffrn_reflns_theta_max 68.200
_diffrn_reflns_theta_min 3.882
_diffrn_standards_number 0
_exptl_absorpt_coefficient_mu 0.647
_exptl_absorpt_correction_T_max 0.968
_exptl_absorpt_correction_T_min 0.466
_exptl_absorpt_correction_type multi-scan
_exptl_absorpt_process_details 'ABSCOR (Rigaku, 1995)'
_exptl_crystal_colour colorless
_exptl_crystal_density_diffrn 1.265
_exptl_crystal_density_method 'not measured'
_exptl_crystal_description needle
_exptl_crystal_F_000 1856.00
_exptl_crystal_size_max 0.400
_exptl_crystal_size_mid 0.050
_exptl_crystal_size_min 0.050
_refine_diff_density_max 0.31
_refine_diff_density_min -0.58
_refine_ls_extinction_method none
_refine_ls_goodness_of_fit_ref 1.138
_refine_ls_hydrogen_treatment constr
_refine_ls_number_parameters 298
_refine_ls_number_reflns 4185
_refine_ls_number_restraints 0
_refine_ls_R_factor_all 0.1764
_refine_ls_R_factor_gt 0.1193
_refine_ls_shift/su_max 0.000
_refine_ls_structure_factor_coef Fsqd
_refine_ls_weighting_details 'w = 1/[\s^2^(Fo^2^)+(0.2000P)^2^] where P=(Fo^2^+2Fc^2^)/3'
_refine_ls_weighting_scheme calc
_refine_ls_wR_factor_gt 0.2710
_refine_ls_wR_factor_ref 0.3640
_reflns_number_gt 2160
_reflns_number_total 4185
_reflns_threshold_expression F^2^>2.0\s(F^2^)
_cod_data_source_file jo8b01407_si_003.cif
_cod_data_source_block 170908takeda01
_cod_original_cell_volume 4595.89(14)
_cod_database_code 4035272

loop_
_space_group_symop_id
_space_group_symop_operation_xyz
1 +X,+Y,+Z
2 1/2-X,1/2-Y,1/2+Z
3 1/2+X,1/2-Y,-Z
4 -X,+Y,1/2-Z
5 -X,-Y,-Z
6 -1/2+X,-1/2+Y,-1/2-Z
7 -1/2-X,-1/2+Y,+Z
8 +X,-Y,-1/2+Z

loop_
_atom_site_label
_atom_site_type_symbol
_atom_site_fract_x
_atom_site_fract_y
_atom_site_fract_z
_atom_site_U_iso_or_equiv
_atom_site_adp_type
_atom_site_occupancy
_atom_site_symmetry_multiplicity
_atom_site_calc_flag
_atom_site_refinement_flags
O1 O 0.08955(17) 0.0953(4) 0.74346(15) 0.0563(10) Uani 1 1 d .
O2 O -0.09604(17) -0.2061(3) 0.57310(15) 0.0534(10) Uani 1 1 d .
O3 O 0.17718(18) -0.0414(4) 0.73842(15) 0.0580(10) Uani 1 1 d .
N4 N 0.3289(2) 0.0707(4) 0.68898(18) 0.0475(11) Uani 1 1 d .
C5 C 0.2774(2) 0.1148(5) 0.4839(2) 0.0443(12) Uani 1 1 d .
C6 C 0.0909(2) -0.0462(5) 0.6018(2) 0.0449(12) Uani 1 1 d .
C7 C 0.0407(2) 0.0275(5) 0.5750(2) 0.0475(13) Uani 1 1 d .
H7 H 0.0488 0.1173 0.5619 0.057 Uiso 1 1 calc R
C8 C 0.1437(3) 0.0484(5) 0.7176(2) 0.0471(12) Uani 1 1 d .
C9 C 0.3785(3) 0.0036(5) 0.6593(2) 0.0503(13) Uani 1 1 d .
C10 C 0.3604(3) -0.0041(5) 0.5988(2) 0.0468(12) Uani 1 1 d .
C11 C -0.0333(2) -0.1598(5) 0.5848(2) 0.0465(12) Uani 1 1 d .
C12 C 0.2439(3) 0.0725(5) 0.4336(2) 0.0495(13) Uani 1 1 d .
H12 H 0.2064 0.0163 0.4373 0.059 Uiso 1 1 calc R
C13 C 0.2652(2) 0.1121(5) 0.3778(2) 0.0501(13) Uani 1 1 d .
H13 H 0.2409 0.0865 0.3440 0.060 Uiso 1 1 calc R
C14 C 0.2812(2) 0.1088(5) 0.6494(2) 0.0462(13) Uani 1 1 d .
C15 C 0.0768(3) -0.1778(5) 0.6200(2) 0.0503(13) Uani 1 1 d .
H15 H 0.1101 -0.2300 0.6382 0.060 Uiso 1 1 calc R
C16 C 0.2979(2) 0.0621(5) 0.5936(2) 0.0476(12) Uani 1 1 d .
C17 C 0.1579(2) 0.1204(5) 0.6601(2) 0.0456(12) Uani 1 1 d .
H17 H 0.1225 0.1878 0.6523 0.055 Uiso 1 1 calc R
C18 C 0.3344(3) 0.1905(5) 0.4769(2) 0.0508(13) Uani 1 1 d .
H18 H 0.3588 0.2171 0.5104 0.061 Uiso 1 1 calc R
C19 C 0.1878(3) 0.0657(5) 0.5537(2) 0.0488(13) Uani 1 1 d .
H19 H 0.1589 0.0914 0.5231 0.059 Uiso 1 1 calc R
C20 C 0.1581(2) 0.0132(5) 0.6101(2) 0.0453(12) Uani 1 1 d .
H20 H 0.1869 -0.0625 0.6237 0.054 Uiso 1 1 calc R
C21 C 0.2529(3) 0.0785(5) 0.5440(2) 0.0463(12) Uani 1 1 d .
C22 C -0.0206(3) -0.0286(5) 0.5672(2) 0.0498(13) Uani 1 1 d .
H22 H -0.0543 0.0235 0.5495 0.060 Uiso 1 1 calc R
C23 C 0.4046(2) -0.0647(5) 0.5593(2) 0.0509(13) Uani 1 1 d .
H23 H 0.3940 -0.0721 0.5188 0.061 Uiso 1 1 calc R
C24 C 0.2242(2) 0.1949(5) 0.6631(2) 0.0486(13) Uani 1 1 d .
H24A H 0.2234 0.2718 0.6352 0.058 Uiso 1 1 calc R
H24B H 0.2298 0.2326 0.7031 0.058 Uiso 1 1 calc R
C25 C 0.4637(3) -0.1132(5) 0.5803(3) 0.0555(14) Uani 1 1 d .
H25 H 0.4942 -0.1513 0.5535 0.067 Uiso 1 1 calc R
C26 C 0.4371(3) -0.0501(5) 0.6802(2) 0.0525(13) Uani 1 1 d .
H26 H 0.4475 -0.0474 0.7209 0.063 Uiso 1 1 calc R
C27 C 0.0146(2) -0.2350(6) 0.6119(2) 0.0512(13) Uani 1 1 d .
H27 H 0.0057 -0.3245 0.6250 0.061 Uiso 1 1 calc R
C28 C 0.3213(2) 0.1880(5) 0.3720(2) 0.0517(13) Uani 1 1 d .
H28 H 0.3362 0.2133 0.3340 0.062 Uiso 1 1 calc R
C29 C 0.4797(3) -0.1076(5) 0.6399(3) 0.0571(14) Uani 1 1 d .
H29 H 0.5203 -0.1437 0.6530 0.069 Uiso 1 1 calc R
C30 C 0.3561(3) 0.2276(5) 0.4210(2) 0.0524(13) Uani 1 1 d .
H30 H 0.3947 0.2801 0.4167 0.063 Uiso 1 1 calc R
C31 C 0.3312(3) 0.1061(5) 0.7517(2) 0.0563(15) Uani 1 1 d .
H31A H 0.2923 0.0704 0.7714 0.068 Uiso 1 1 calc R
H31B H 0.3324 0.2049 0.7559 0.068 Uiso 1 1 calc R
H31C H 0.3705 0.0668 0.7694 0.068 Uiso 1 1 calc R
C32 C -0.1148(3) -0.3323(6) 0.5982(2) 0.0629(16) Uani 1 1 d .
H32A H -0.1083 -0.3292 0.6408 0.075 Uiso 1 1 calc R
H32B H -0.0880 -0.4049 0.5814 0.075 Uiso 1 1 calc R
H32C H -0.1611 -0.3497 0.5896 0.075 Uiso 1 1 calc R
C33 C 0.0712(3) 0.0293(6) 0.7980(2) 0.0637(15) Uani 1 1 d .
H33A H 0.1067 0.0393 0.8267 0.076 Uiso 1 1 calc R
H33B H 0.0633 -0.0671 0.7907 0.076 Uiso 1 1 calc R
H33C H 0.0313 0.0711 0.8135 0.076 Uiso 1 1 calc R

loop_
_atom_site_aniso_label
_atom_site_aniso_U_11
_atom_site_aniso_U_22
_atom_site_aniso_U_33
_atom_site_aniso_U_23
_atom_site_aniso_U_13
_atom_site_aniso_U_12
O1 0.058(2) 0.066(2) 0.046(2) 0.0050(16) 0.0115(18) 0.0055(19)
O2 0.045(2) 0.055(2) 0.060(2) 0.0006(17) -0.0001(17) -0.0065(17)
O3 0.063(3) 0.054(2) 0.056(2) 0.0100(17) 0.0023(18) 0.0077(18)
N4 0.044(3) 0.047(2) 0.051(3) -0.0049(19) -0.001(2) 0.0004(19)
C5 0.045(3) 0.046(3) 0.042(3) -0.001(2) 0.002(2) 0.000(2)
C6 0.045(3) 0.047(3) 0.043(3) -0.005(2) 0.001(2) -0.002(2)
C7 0.044(3) 0.051(3) 0.048(3) 0.002(2) -0.001(2) -0.003(2)
C8 0.042(3) 0.052(3) 0.047(3) -0.002(2) 0.006(2) -0.005(2)
C9 0.049(3) 0.049(3) 0.053(3) 0.004(2) -0.005(3) -0.005(2)
C10 0.044(3) 0.046(3) 0.050(3) 0.008(2) 0.001(2) 0.005(2)
C11 0.041(3) 0.048(3) 0.050(3) -0.001(2) -0.002(2) -0.004(2)
C12 0.042(3) 0.060(3) 0.046(3) -0.004(2) -0.003(2) -0.004(3)
C13 0.049(3) 0.060(3) 0.042(3) -0.003(2) 0.003(2) 0.001(3)
C14 0.046(3) 0.045(3) 0.048(3) 0.002(2) -0.006(2) 0.000(2)
C15 0.049(3) 0.048(3) 0.054(3) 0.002(2) -0.005(3) -0.001(2)
C16 0.040(3) 0.049(3) 0.054(3) 0.002(2) 0.000(2) 0.000(2)
C17 0.045(3) 0.051(3) 0.041(3) 0.002(2) 0.003(2) -0.001(2)
C18 0.051(3) 0.051(3) 0.051(3) 0.000(2) -0.002(3) -0.001(2)
C19 0.054(3) 0.048(3) 0.044(3) 0.001(2) 0.001(3) 0.002(2)
C20 0.046(3) 0.049(3) 0.041(3) 0.000(2) 0.002(2) -0.004(2)
C21 0.040(3) 0.049(3) 0.050(3) -0.002(2) 0.003(2) 0.002(2)
C22 0.043(3) 0.050(3) 0.057(3) -0.001(2) 0.001(2) 0.005(2)
C23 0.045(3) 0.046(3) 0.062(3) 0.001(2) 0.007(3) -0.002(2)
C24 0.047(3) 0.046(3) 0.053(3) 0.005(2) -0.004(2) -0.002(2)
C25 0.041(3) 0.053(3) 0.072(4) -0.003(3) 0.000(3) 0.004(2)
C26 0.048(3) 0.054(3) 0.055(3) 0.004(2) -0.011(3) -0.001(3)
C27 0.044(3) 0.055(3) 0.054(3) 0.005(2) -0.003(3) -0.004(3)
C28 0.048(3) 0.053(3) 0.054(3) 0.003(2) 0.008(3) -0.002(2)
C29 0.045(3) 0.056(3) 0.070(4) 0.009(3) -0.008(3) -0.003(3)
C30 0.048(3) 0.052(3) 0.057(3) 0.000(2) 0.001(3) 0.000(3)
C31 0.062(4) 0.063(3) 0.044(3) 0.001(2) -0.007(3) -0.001(3)
C32 0.064(4) 0.063(3) 0.061(4) 0.007(3) 0.000(3) -0.018(3)
C33 0.069(4) 0.072(4) 0.049(3) 0.009(3) 0.018(3) -0.002(3)

loop_
_atom_type_symbol
_atom_type_description
_atom_type_scat_dispersion_real
_atom_type_scat_dispersion_imag
_atom_type_scat_source
C C 0.0181 0.0091
;
International Tables for Crystallography
(Vol. C, Tables 4.2.6.8 and 6.1.1.4)
;
H H 0.0000 0.0000
;
International Tables for Crystallography
(Vol. C, Table 6.1.1.4)
;
O O 0.0492 0.0322
;
International Tables for Crystallography
(Vol. C, Tables 4.2.6.8 and 6.1.1.4)
;
N N 0.0311 0.0180
;
International Tables for Crystallography
(Vol. C, Tables 4.2.6.8 and 6.1.1.4)
;

loop_
_geom_angle_atom_site_label_1
_geom_angle_atom_site_label_2
_geom_angle_atom_site_label_3
_geom_angle
C8 O1 C33 115.7(4)
C11 O2 C32 117.4(4)
C14 N4 C9 109.2(4)
C14 N4 C31 126.3(4)
C9 N4 C31 124.3(4)
C18 C5 C12 118.4(5)
C18 C5 C21 120.8(4)
C12 C5 C21 120.9(4)
C15 C6 C7 117.6(5)
C15 C6 C20 120.9(5)
C7 C6 C20 121.4(5)
C22 C7 C6 120.8(5)
C22 C7 H7 119.6
C6 C7 H7 119.6
O3 C8 O1 123.2(5)
O3 C8 C17 124.8(5)
O1 C8 C17 112.0(4)
N4 C9 C26 130.0(5)
N4 C9 C10 107.8(4)
C26 C9 C10 122.2(5)
C23 C10 C9 118.2(5)
C23 C10 C16 135.1(5)
C9 C10 C16 106.6(4)
C27 C11 C22 120.3(5)
C27 C11 O2 124.4(5)
C22 C11 O2 115.3(5)
C13 C12 C5 120.6(5)
C13 C12 H12 119.7
C5 C12 H12 119.7
C28 C13 C12 120.0(5)
C28 C13 H13 120.0
C12 C13 H13 120.0
N4 C14 C16 109.4(4)
N4 C14 C24 125.2(4)
C16 C14 C24 125.2(5)
C6 C15 C27 121.6(5)
C6 C15 H15 119.2
C27 C15 H15 119.2
C14 C16 C10 107.0(4)
C14 C16 C21 120.8(5)
C10 C16 C21 132.1(5)
C8 C17 C24 110.6(4)
C8 C17 C20 108.3(4)
C24 C17 C20 110.8(4)
C8 C17 H17 109.1
C24 C17 H17 109.1
C20 C17 H17 109.1
C5 C18 C30 120.7(5)
C5 C18 H18 119.7
C30 C18 H18 119.7
C21 C19 C20 124.4(5)
C21 C19 H19 117.8
C20 C19 H19 117.8
C6 C20 C19 113.1(4)
C6 C20 C17 110.8(4)
C19 C20 C17 112.9(4)
C6 C20 H20 106.5
C19 C20 H20 106.5
C17 C20 H20 106.5
C19 C21 C16 118.7(5)
C19 C21 C5 119.9(5)
C16 C21 C5 121.3(4)
C11 C22 C7 120.6(5)
C11 C22 H22 119.7
C7 C22 H22 119.7
C25 C23 C10 119.0(5)
C25 C23 H23 120.5
C10 C23 H23 120.5
C14 C24 C17 114.2(4)
C14 C24 H24A 108.7
C17 C24 H24A 108.7
C14 C24 H24B 108.7
C17 C24 H24B 108.7
H24A C24 H24B 107.6
C23 C25 C29 121.7(5)
C23 C25 H25 119.1
C29 C25 H25 119.1
C29 C26 C9 118.0(5)
C29 C26 H26 121.0
C9 C26 H26 121.0
C11 C27 C15 119.0(5)
C11 C27 H27 120.5
C15 C27 H27 120.5
C13 C28 C30 120.3(5)
C13 C28 H28 119.8
C30 C28 H28 119.8
C26 C29 C25 120.8(5)
C26 C29 H29 119.6
C25 C29 H29 119.6
C28 C30 C18 120.0(5)
C28 C30 H30 120.0
C18 C30 H30 120.0
N4 C31 H31A 109.5
N4 C31 H31B 109.5
H31A C31 H31B 109.5
N4 C31 H31C 109.5
H31A C31 H31C 109.5
H31B C31 H31C 109.5
O2 C32 H32A 109.5
O2 C32 H32B 109.5
H32A C32 H32B 109.5
O2 C32 H32C 109.5
H32A C32 H32C 109.5
H32B C32 H32C 109.5
O1 C33 H33A 109.5
O1 C33 H33B 109.5
H33A C33 H33B 109.5
O1 C33 H33C 109.5
H33A C33 H33C 109.5
H33B C33 H33C 109.5

loop_
_geom_bond_atom_site_label_1
_geom_bond_atom_site_label_2
_geom_bond_distance
O1 C8 1.337(6)
O1 C33 1.452(6)
O2 C11 1.388(6)
O2 C32 1.424(6)
O3 C8 1.216(6)
N4 C14 1.379(6)
N4 C9 1.387(6)
N4 C31 1.470(6)
C5 C18 1.394(6)
C5 C12 1.398(6)
C5 C21 1.501(7)
C6 C15 1.394(7)
C6 C7 1.398(7)
C6 C20 1.507(7)
C7 C22 1.381(7)
C7 H7 0.9500
C8 C17 1.520(6)
C9 C26 1.394(7)
C9 C10 1.429(6)
C10 C23 1.408(7)
C10 C16 1.439(7)
C11 C27 1.376(7)
C11 C22 1.380(7)
C12 C13 1.397(7)
C12 H12 0.9500
C13 C28 1.377(6)
C13 H13 0.9500
C14 C16 1.395(7)
C14 C24 1.475(6)
C15 C27 1.402(7)
C15 H15 0.9500
C16 C21 1.465(7)
C17 C24 1.544(6)
C17 C20 1.554(6)
C17 H17 1.0000
C18 C30 1.397(7)
C18 H18 0.9500
C19 C21 1.354(7)
C19 C20 1.512(6)
C19 H19 0.9500
C20 H20 1.0000
C22 H22 0.9500
C23 C25 1.386(7)
C23 H23 0.9500
C24 H24A 0.9900
C24 H24B 0.9900
C25 C29 1.399(7)
C25 H25 0.9500
C26 C29 1.387(7)
C26 H26 0.9500
C27 H27 0.9500
C28 C30 1.379(7)
C28 H28 0.9500
C29 H29 0.9500
C30 H30 0.9500
C31 H31A 0.9800
C31 H31B 0.9800
C31 H31C 0.9800
C32 H32A 0.9800
C32 H32B 0.9800
C32 H32C 0.9800
C33 H33A 0.9800
C33 H33B 0.9800
C33 H33C 0.9800

loop_
_geom_torsion_atom_site_label_1
_geom_torsion_atom_site_label_2
_geom_torsion_atom_site_label_3
_geom_torsion_atom_site_label_4
_geom_torsion
C15 C6 C7 C22 0.3(7)
C20 C6 C7 C22 179.4(4)
C33 O1 C8 O3 -1.8(7)
C33 O1 C8 C17 178.3(4)
C14 N4 C9 C26 178.2(5)
C31 N4 C9 C26 3.8(8)
C14 N4 C9 C10 -1.7(5)
C31 N4 C9 C10 -176.1(4)
N4 C9 C10 C23 178.0(4)
C26 C9 C10 C23 -2.0(7)
N4 C9 C10 C16 0.4(5)
C26 C9 C10 C16 -179.6(4)
C32 O2 C11 C27 9.3(7)
C32 O2 C11 C22 -170.6(4)
C18 C5 C12 C13 -3.7(7)
C21 C5 C12 C13 176.9(4)
C5 C12 C13 C28 3.1(8)
C9 N4 C14 C16 2.4(5)
C31 N4 C14 C16 176.7(4)
C9 N4 C14 C24 -173.1(4)
C31 N4 C14 C24 1.2(7)
C7 C6 C15 C27 -0.1(7)
C20 C6 C15 C27 -179.2(4)
N4 C14 C16 C10 -2.1(5)
C24 C14 C16 C10 173.4(4)
N4 C14 C16 C21 174.8(4)
C24 C14 C16 C21 -9.7(7)
C23 C10 C16 C14 -175.9(5)
C9 C10 C16 C14 1.1(5)
C23 C10 C16 C21 7.7(10)
C9 C10 C16 C21 -175.3(5)
O3 C8 C17 C24 -61.8(6)
O1 C8 C17 C24 118.2(5)
O3 C8 C17 C20 59.8(6)
O1 C8 C17 C20 -120.2(5)
C12 C5 C18 C30 2.5(7)
C21 C5 C18 C30 -178.1(5)
C15 C6 C20 C19 125.0(5)
C7 C6 C20 C19 -54.1(6)
C15 C6 C20 C17 -107.1(5)
C7 C6 C20 C17 73.8(6)
C21 C19 C20 C6 -155.5(5)
C21 C19 C20 C17 77.8(6)
C8 C17 C20 C6 66.2(5)
C24 C17 C20 C6 -172.4(4)
C8 C17 C20 C19 -165.8(4)
C24 C17 C20 C19 -44.3(5)
C20 C19 C21 C16 -10.4(7)
C20 C19 C21 C5 172.2(4)
C14 C16 C21 C19 -36.7(7)
C10 C16 C21 C19 139.3(6)
C14 C16 C21 C5 140.7(5)
C10 C16 C21 C5 -43.3(8)
C18 C5 C21 C19 148.5(5)
C12 C5 C21 C19 -32.1(7)
C18 C5 C21 C16 -28.9(7)
C12 C5 C21 C16 150.5(5)
C27 C11 C22 C7 1.8(8)
O2 C11 C22 C7 -178.2(4)
C6 C7 C22 C11 -1.2(8)
C9 C10 C23 C25 -0.4(7)
C16 C10 C23 C25 176.3(5)
N4 C14 C24 C17 -112.3(5)
C16 C14 C24 C17 72.9(6)
C8 C17 C24 C14 84.6(5)
C20 C17 C24 C14 -35.5(6)
C10 C23 C25 C29 2.1(7)
N4 C9 C26 C29 -177.3(5)
C10 C9 C26 C29 2.7(7)
C22 C11 C27 C15 -1.6(8)
O2 C11 C27 C15 178.4(4)
C6 C15 C27 C11 0.8(8)
C12 C13 C28 C30 -1.2(8)
C9 C26 C29 C25 -1.0(8)
C23 C25 C29 C26 -1.4(8)
C13 C28 C30 C18 0.1(8)
C5 C18 C30 C28 -0.7(8)
